data_2214141
loop_
_publ_author_name
'Hoong-Kun Fun'
'Suchada Chantrapromma'
'Subrata Jana'
'Anita Hazra'
'Shyamaprosad Goswami'

_publ_section_title
;
 1,4-Phenylenediacetic acid
;
_journal_coeditor_code CV2261
_journal_issue 7
_journal_name_full 'Acta Crystallographica Section E'
_journal_page_first o3171
_journal_page_last o3171
_journal_paper_doi 10.1107/S1600536807028000
_journal_volume 63
_journal_year 2007
_chemical_formula_iupac 'C10 H10 O4'
_chemical_formula_moiety 'C10 H10 O4'
_chemical_formula_sum 'C10 H10 O4'
_chemical_formula_weight 194.18
_chemical_name_systematic '1,4-phenylenediacetic acid'
_space_group_IT_number 14
_symmetry_cell_setting monoclinic
_symmetry_space_group_name_Hall '-P 2ybc'
_symmetry_space_group_name_H-M 'P 1 21/c 1'
_atom_sites_solution_hydrogens geom
_atom_sites_solution_primary direct
_atom_sites_solution_secondary difmap
_audit_creation_method SHELXL97
_cell_angle_alpha 90.00
_cell_angle_beta 116.220(2)
_cell_angle_gamma 90.00
_cell_formula_units_Z 2
_cell_length_a 10.2747(4)
_cell_length_b 4.7218(2)
_cell_length_c 10.1686(4)
_cell_measurement_reflns_used 1293
_cell_measurement_temperature 100.00(10)
_cell_measurement_theta_max 30.00
_cell_measurement_theta_min 4.01
_cell_volume 442.57(3)
_computing_cell_refinement APEX2
_computing_data_collection 'APEX2 (Bruker, 2005)'
_computing_data_reduction 'SAINT (Bruker, 2005)'
_computing_molecular_graphics SHELXTL
_computing_publication_material 'SHELXTL and PLATON (Spek, 2003)'
_computing_structure_refinement SHELXTL
_computing_structure_solution 'SHELXTL (Sheldrick, 1998)'
_diffrn_ambient_temperature 100.00(10)
_diffrn_detector_area_resol_mean 8.33
_diffrn_measured_fraction_theta_full 0.999
_diffrn_measured_fraction_theta_max 0.999
_diffrn_measurement_device_type 'Bruker SMART APEXII CCD area-detector'
_diffrn_measurement_method \w
_diffrn_radiation_monochromator graphite
_diffrn_radiation_source 'fine-focus sealed tube'
_diffrn_radiation_type MoK\a
_diffrn_radiation_wavelength 0.71073
_diffrn_reflns_av_R_equivalents 0.0344
_diffrn_reflns_av_sigmaI/netI 0.0252
_diffrn_reflns_limit_h_max 14
_diffrn_reflns_limit_h_min -14
_diffrn_reflns_limit_k_max 6
_diffrn_reflns_limit_k_min -6
_diffrn_reflns_limit_l_max 14
_diffrn_reflns_limit_l_min -14
_diffrn_reflns_number 6558
_diffrn_reflns_theta_full 30.00
_diffrn_reflns_theta_max 30.00
_diffrn_reflns_theta_min 4.01
_diffrn_standards_number 0
_exptl_absorpt_coefficient_mu 0.114
_exptl_absorpt_correction_T_max 0.9954
_exptl_absorpt_correction_T_min 0.9389
_exptl_absorpt_correction_type multi-scan
_exptl_absorpt_process_details '(SADABS; Bruker, 2005)'
_exptl_crystal_colour colourless
_exptl_crystal_density_diffrn 1.457
_exptl_crystal_density_method 'not measured'
_exptl_crystal_description slab
_exptl_crystal_F_000 204
_exptl_crystal_size_max 0.56
_exptl_crystal_size_mid 0.23
_exptl_crystal_size_min 0.04
_refine_diff_density_max 0.321
_refine_diff_density_min -0.183
_refine_ls_extinction_method none
_refine_ls_goodness_of_fit_ref 1.099
_refine_ls_hydrogen_treatment refall
_refine_ls_matrix_type full
_refine_ls_number_parameters 84
_refine_ls_number_reflns 1293
_refine_ls_number_restraints 0
_refine_ls_restrained_S_all 1.099
_refine_ls_R_factor_all 0.0513
_refine_ls_R_factor_gt 0.0414
_refine_ls_shift/su_max 0.000
_refine_ls_shift/su_mean 0.000
_refine_ls_structure_factor_coef Fsqd
_refine_ls_weighting_details 'calc w = 1/[\s^2^(Fo^2^)+(0.0461P)^2^+0.1424P] where P=(Fo^2^+2Fc^2^)/3'
_refine_ls_weighting_scheme calc
_refine_ls_wR_factor_gt 0.1010
_refine_ls_wR_factor_ref 0.1066
_reflns_number_gt 1047
_reflns_number_total 1293
_reflns_threshold_expression I>2\s(I)
_cod_data_source_file cv2261.cif
_cod_data_source_block I
_cod_original_sg_symbol_H-M 'P 21/c'
_cod_database_code 2214141
_cod_database_fobs_code 2214141

loop_
_symmetry_equiv_pos_as_xyz
'x, y, z'
'-x, y+1/2, -z+1/2'
'-x, -y, -z'
'x, -y-1/2, z-1/2'

loop_
_atom_site_type_symbol
_atom_site_label
_atom_site_fract_x
_atom_site_fract_y
_atom_site_fract_z
_atom_site_U_iso_or_equiv
_atom_site_adp_type
_atom_site_calc_flag
_atom_site_occupancy
O O1 0.66050(9) 0.05389(19) 0.13965(9) 0.0257(2) Uani d 1
O O2 0.50586(9) -0.29448(19) 0.11918(10) 0.0257(2) Uani d 1
C C1 0.88216(13) 0.0593(3) 0.52686(13) 0.0225(3) Uani d 1
C C2 0.86705(12) -0.1392(2) 0.42009(12) 0.0206(3) Uani d 1
C C3 0.98642(13) -0.1978(3) 0.39426(13) 0.0231(3) Uani d 1
C C4 0.72489(14) -0.2887(3) 0.33517(14) 0.0253(3) Uani d 1
C C5 0.62940(12) -0.1559(2) 0.18932(13) 0.0203(3) Uani d 1
H H1 0.7984(17) 0.095(3) 0.5453(17) 0.028(4) Uiso d 1
H H3 0.9756(16) -0.336(3) 0.3220(18) 0.026(4) Uiso d 1
H H4A 0.6654(18) -0.288(4) 0.3894(19) 0.037(5) Uiso d 1
H H4B 0.7381(19) -0.477(4) 0.3108(19) 0.035(4) Uiso d 1
H H1O2 0.453(2) -0.204(4) 0.033(2) 0.052(6) Uiso d 1

loop_
_atom_site_aniso_label
_atom_site_aniso_U_11
_atom_site_aniso_U_22
_atom_site_aniso_U_33
_atom_site_aniso_U_12
_atom_site_aniso_U_13
_atom_site_aniso_U_23
O1 0.0212(4) 0.0278(5) 0.0206(4) -0.0035(3) 0.0024(3) 0.0053(3)
O2 0.0207(4) 0.0271(5) 0.0201(4) -0.0046(3) 0.0007(3) 0.0026(3)
C1 0.0197(5) 0.0265(6) 0.0191(6) 0.0034(4) 0.0066(5) 0.0024(4)
C2 0.0190(5) 0.0212(5) 0.0149(5) 0.0002(4) 0.0015(4) 0.0041(4)
C3 0.0254(6) 0.0227(6) 0.0167(5) 0.0018(4) 0.0052(5) -0.0014(4)
C4 0.0228(6) 0.0251(6) 0.0195(6) -0.0040(4) 0.0017(5) 0.0043(4)
C5 0.0188(5) 0.0219(6) 0.0174(5) 0.0001(4) 0.0055(4) -0.0012(4)

loop_
_atom_type_symbol
_atom_type_description
_atom_type_scat_dispersion_real
_atom_type_scat_dispersion_imag
_atom_type_scat_source
C C 0.0033 0.0016 'International Tables Vol C Tables 4.2.6.8 and 6.1.1.4'
H H 0.0000 0.0000 'International Tables Vol C Tables 4.2.6.8 and 6.1.1.4'
O O 0.0106 0.0060 'International Tables Vol C Tables 4.2.6.8 and 6.1.1.4'

loop_
_geom_angle_atom_site_label_1
_geom_angle_atom_site_label_2
_geom_angle_atom_site_label_3
_geom_angle_site_symmetry_1
_geom_angle_site_symmetry_3
_geom_angle
C5 O2 H1O2 . . 107.9(13)
C2 C1 C3 . 3_756 120.80(11)
C2 C1 H1 . . 117.7(9)
C3 C1 H1 3_756 . 121.5(9)
C1 C2 C3 . . 118.57(10)
C1 C2 C4 . . 120.65(11)
C3 C2 C4 . . 120.78(11)
C2 C3 C1 . 3_756 120.64(11)
C2 C3 H3 . . 118.0(9)
C1 C3 H3 3_756 . 121.3(9)
C2 C4 C5 . . 114.50(10)
C2 C4 H4A . . 111.2(10)
C5 C4 H4A . . 104.7(10)
C2 C4 H4B . . 112.0(11)
C5 C4 H4B . . 103.9(11)
H4A C4 H4B . . 110.1(14)
O1 C5 O2 . . 122.99(11)
O1 C5 C4 . . 124.83(10)
O2 C5 C4 . . 112.17(10)

loop_
_geom_bond_atom_site_label_1
_geom_bond_atom_site_label_2
_geom_bond_site_symmetry_2
_geom_bond_distance
O1 C5 . 1.2169(14)
O2 C5 . 1.3222(14)
O2 H1O2 . 0.91(2)
C1 C2 . 1.3901(17)
C1 C3 3_756 1.3919(17)
C1 H1 . 0.973(15)
C2 C3 . 1.3909(18)
C2 C4 . 1.5043(16)
C3 C1 3_756 1.3919(17)
C3 H3 . 0.952(17)
C4 C5 . 1.5065(17)
C4 H4A . 0.988(18)
C4 H4B . 0.950(18)

loop_
_geom_hbond_atom_site_label_D
_geom_hbond_atom_site_label_H
_geom_hbond_atom_site_label_A
_geom_hbond_site_symmetry_A
_geom_hbond_distance_DH
_geom_hbond_distance_HA
_geom_hbond_distance_DA
_geom_hbond_angle_DHA
_geom_hbond_publ_flag
O2 H1O2 O1 3_655 0.908(19) 1.771(19) 2.6766(12) 175(2) y

loop_
_geom_torsion_atom_site_label_1
_geom_torsion_atom_site_label_2
_geom_torsion_atom_site_label_3
_geom_torsion_atom_site_label_4
_geom_torsion_site_symmetry_1
_geom_torsion_site_symmetry_4
_geom_torsion
C3 C1 C2 C3 3_756 . 0.36(19)
C3 C1 C2 C4 3_756 . 179.93(11)
C1 C2 C3 C1 . 3_756 -0.36(19)
C4 C2 C3 C1 . 3_756 -179.93(11)
C1 C2 C4 C5 . . 95.59(14)
C3 C2 C4 C5 . . -84.85(15)
C2 C4 C5 O1 . . 0.34(19)
C2 C4 C5 O2 . . -179.89(11)
